data_9009954
loop_
_publ_author_name
'Yamnova, N. A.'
'Egorov-Tismenko Y K'
'Pekov, I. V.'
'Shchegol'kova, L. V.'

_publ_section_title
;
 Crystal structure of tisinalite Na2(Mn,Ca)1-x(Ti,Zr,Nb,Fe3+)[Si6O8(O,OH)10]
;
_journal_name_full 'Crystallography Reports'
_journal_page_first 551
_journal_page_last 556
_journal_paper_doi 10.1134/1.1595177
_journal_volume 48
_journal_year 2003
_chemical_compound_source 'Khibiny massif, Kola Peninsula, Russia'
_chemical_formula_sum 'Ca0.38 Fe0.36 H18 Mn1.26 Na6.24 Nb0.4 O54 Si18 Ti1.4 Zr0.42'
_chemical_name_mineral Tisinalite
_space_group_IT_number 147
_symmetry_space_group_name_Hall '-P 3'
_symmetry_space_group_name_H-M 'P -3'
_cell_angle_alpha 90
_cell_angle_beta 90
_cell_angle_gamma 120
_cell_formula_units_Z 1
_cell_length_a 10.036
_cell_length_b 10.036
_cell_length_c 12.876
_cell_volume 1123.137
_database_code_amcsd 0012385
_exptl_crystal_density_diffrn 2.629
_cod_original_formula_sum 'Na6.24 Mn1.26 Ca.38 Ti1.4 Fe.36 Zr.42 Nb.4 Si18 O54 H18'
_cod_database_code 9009954

loop_
_space_group_symop_operation_xyz
x,y,z
y,-x+y,-z
-x+y,-x,z
-x,-y,-z
-y,x-y,z
x-y,x,-z

loop_
_atom_site_label
_atom_site_fract_x
_atom_site_fract_y
_atom_site_fract_z
_atom_site_occupancy
_atom_site_U_iso_or_equiv
_atom_site_type_symbol
_atom_site_attached_hydrogens
NaA1 0.50000 0.00000 0.50000 0.68000 0.02050 Na 0
NaA2 0.33520 0.16810 0.16470 0.70000 0.04730 Na 0
MnC1 0.33333 0.66667 0.91740 0.23000 0.07300 Mn 0
CaC1 0.33333 0.66667 0.91740 0.08000 0.07300 Ca 0
MnC2 0.33333 0.66667 0.42280 0.17000 0.02900 Mn 0
CaC2 0.33333 0.66667 0.42280 0.09000 0.02900 Ca 0
MnC3 0.00000 0.00000 0.75700 0.23000 0.04700 Mn 0
CaC3 0.00000 0.00000 0.75700 0.02000 0.04700 Ca 0
TiM1 0.00000 0.00000 0.00000 0.64000 0.03500 Ti 0
Fe3+M1 0.00000 0.00000 0.00000 0.36000 0.03500 Fe 0
TiM2 0.33333 0.66667 0.66670 0.38000 0.01890 Ti 0
ZrM2 0.33333 0.66667 0.66670 0.21000 0.01890 Zr 0
NbM2 0.33333 0.66667 0.66670 0.20000 0.01890 Nb 0
Si1 0.63850 0.81932 0.10320 1.00000 0.03140 Si 0
Si2 0.84870 0.69750 0.43490 1.00000 0.02960 Si 0
Si3 0.97010 0.48490 0.76790 1.00000 0.02810 Si 0
O1 0.91180 0.81940 0.90920 1.00000 0.06600 O 0
O2 0.51380 0.76120 0.57580 1.00000 0.05400 O 0
O3 0.56810 0.15170 0.24400 1.00000 0.06500 O 0
O-H4 0.89670 0.78530 0.32520 1.00000 0.07700 O 1
O-H5 0.88580 0.44080 0.65730 1.00000 0.07300 O 1
O-H6 0.55090 0.77570 -0.00690 1.00000 0.06400 O 1
O7 0.73910 0.73980 0.50040 1.00000 0.07600 O 0
O8 -0.07460 0.33560 0.83440 1.00000 0.08200 O 0
O9 0.58740 0.66410 0.16720 1.00000 0.08200 O 0

loop_
_cod_changelog_entry_id
_cod_changelog_entry_author
_cod_changelog_entry_date
_cod_changelog_entry_text
1
;cod-tools version 3.8.0
Id: cif_guess_AMCSD_atom_types 9574 2023-05-10 09:00:05Z saulius
;
2023-05-10T18:52:16+03:00
;Derived atom types and hydrogen counts
from atom names that follow the AMCSD naming convention
(Wat == water, O-H == hydroxyl).
;

loop_
_cod_related_entry_id
_cod_related_entry_database
_cod_related_entry_code
1 AMCSD 0012385
